data_7012973
loop_
_publ_author_name
'Khimyak, Tetyana'
'Johnson, Brian F. G.'
'Hermans, Sophie'
'Bond, Andrew D.'

_publ_section_title
;
 The synthesis and characterisation of the cluster dianion
 [PtRu5C(CO)15]2? and its reactions with Au and Pt cationic fragments
 produced in situ
;
_journal_issue 13
_journal_name_full 'Dalton Transactions'
_journal_page_first 2651
_journal_paper_doi 10.1039/b303178k
_journal_year 2003
_chemical_formula_moiety 'C22 H12 O13 Pt2 Ru4'
_chemical_formula_sum 'C22 H12 O13 Pt2 Ru4'
_chemical_formula_weight 1278.78
_space_group_IT_number 14
_symmetry_cell_setting monoclinic
_symmetry_space_group_name_Hall '-P 2ybc'
_symmetry_space_group_name_H-M 'P 1 21/c 1'
_atom_sites_solution_hydrogens geom
_atom_sites_solution_primary direct
_atom_sites_solution_secondary difmap
_cell_angle_alpha 90.00
_cell_angle_beta 98.153(2)
_cell_angle_gamma 90.00
_cell_formula_units_Z 4
_cell_length_a 9.5081(2)
_cell_length_b 18.9662(8)
_cell_length_c 15.9045(6)
_cell_measurement_reflns_used 18048
_cell_measurement_temperature 180(2)
_cell_measurement_theta_max 27.48
_cell_measurement_theta_min 2.91
_cell_volume 2839.11(17)
_computing_cell_refinement 'HKL Scalepack (Otwinowski & Minor 1997)'
_computing_data_collection 'Collect (Nonius B.V. 1998)'
_computing_data_reduction
;
HKL Denzo and Scalepack (Otwinowski & Minor 1997)
;
_computing_molecular_graphics 'XP (Sheldrick 1993)'
_computing_publication_material 'SHELXL-97 (Sheldrick 1997)'
_computing_structure_refinement 'SHELXL-97 (Sheldrick 1997)'
_computing_structure_solution 'SIR-92 (Altomare et al. 1994)'
_diffrn_ambient_temperature 180(2)
_diffrn_measured_fraction_theta_full 0.994
_diffrn_measured_fraction_theta_max 0.994
_diffrn_measurement_device_type 'Nonius Kappa CCD'
_diffrn_measurement_method 'Thin slice \w and \f scans'
_diffrn_radiation_monochromator graphite
_diffrn_radiation_source 'fine-focus sealed tube'
_diffrn_radiation_type MoK\a
_diffrn_radiation_wavelength 0.7107
_diffrn_reflns_av_R_equivalents 0.0674
_diffrn_reflns_av_sigmaI/netI 0.0702
_diffrn_reflns_limit_h_max 12
_diffrn_reflns_limit_h_min -12
_diffrn_reflns_limit_k_max 24
_diffrn_reflns_limit_k_min -24
_diffrn_reflns_limit_l_max 20
_diffrn_reflns_limit_l_min -17
_diffrn_reflns_number 21474
_diffrn_reflns_theta_full 27.45
_diffrn_reflns_theta_max 27.45
_diffrn_reflns_theta_min 3.60
_diffrn_standards_number 0
_exptl_absorpt_coefficient_mu 11.953
_exptl_absorpt_correction_T_max 0.238
_exptl_absorpt_correction_T_min 0.023
_exptl_absorpt_correction_type multi-scan
_exptl_absorpt_process_details 'Sortav Blessing (1995)'
_exptl_crystal_colour black
_exptl_crystal_density_diffrn 2.992
_exptl_crystal_density_method 'not measured'
_exptl_crystal_description block
_exptl_crystal_F_000 2320
_exptl_crystal_size_max 0.18
_exptl_crystal_size_mid 0.16
_exptl_crystal_size_min 0.12
_refine_diff_density_max 0.964
_refine_diff_density_min -1.084
_refine_diff_density_rms 0.224
_refine_ls_extinction_method none
_refine_ls_goodness_of_fit_ref 0.979
_refine_ls_hydrogen_treatment constr
_refine_ls_matrix_type full
_refine_ls_number_parameters 370
_refine_ls_number_reflns 6461
_refine_ls_number_restraints 0
_refine_ls_restrained_S_all 0.979
_refine_ls_R_factor_all 0.0630
_refine_ls_R_factor_gt 0.0334
_refine_ls_shift/su_max 0.001
_refine_ls_shift/su_mean 0.000
_refine_ls_structure_factor_coef Fsqd
_refine_ls_weighting_details 'calc w=1/[\s^2^(Fo^2^)+(0.0222P)^2^+0.0000P] where P=(Fo^2^+2Fc^2^)/3'
_refine_ls_weighting_scheme calc
_refine_ls_wR_factor_gt 0.0587
_refine_ls_wR_factor_ref 0.0661
_reflns_number_gt 4589
_reflns_number_total 6461
_reflns_threshold_expression I>2\s(I)
_cod_data_source_file b303178k.txt
_cod_data_source_block compound_3
_cod_original_sg_symbol_H-M P21/c
_cod_database_code 7012973

loop_
_symmetry_equiv_pos_as_xyz
'x, y, z'
'-x, y+1/2, -z+1/2'
'-x, -y, -z'
'x, -y-1/2, z-1/2'

loop_
_atom_site_label
_atom_site_type_symbol
_atom_site_fract_x
_atom_site_fract_y
_atom_site_fract_z
_atom_site_U_iso_or_equiv
_atom_site_adp_type
_atom_site_occupancy
_atom_site_symmetry_multiplicity
_atom_site_calc_flag
_atom_site_refinement_flags
_atom_site_disorder_assembly
_atom_site_disorder_group
Pt1 Pt 0.49769(2) 0.352697(15) 0.307485(17) 0.03724(9) Uani 1 1 d . . .
Pt2 Pt 0.20749(2) 0.325851(14) 0.212572(16) 0.03088(8) Uani 1 1 d . . .
Ru1 Ru 0.44075(5) 0.38691(3) 0.13513(3) 0.03115(13) Uani 1 1 d . . .
Ru2 Ru 0.18574(5) 0.46568(3) 0.16657(3) 0.02991(13) Uani 1 1 d . . .
Ru3 Ru 0.26331(5) 0.44037(3) 0.34655(3) 0.03568(14) Uani 1 1 d . . .
Ru4 Ru 0.46181(5) 0.50331(3) 0.25355(3) 0.03327(14) Uani 1 1 d . . .
O1 O 0.6900(6) 0.2748(3) 0.4417(4) 0.0808(19) Uani 1 1 d . . .
O2 O 0.6826(4) 0.2875(3) 0.1898(3) 0.0530(14) Uani 1 1 d . . .
O3 O 0.6522(5) 0.4440(3) 0.0259(3) 0.0606(15) Uani 1 1 d . . .
O4 O 0.3559(5) 0.2771(3) 0.0003(3) 0.0571(15) Uani 1 1 d . . .
O5 O 0.2035(5) 0.6216(3) 0.1239(3) 0.0506(13) Uani 1 1 d . . .
O6 O -0.1211(5) 0.4770(3) 0.2014(4) 0.0683(17) Uani 1 1 d . . .
O7 O 0.1180(5) 0.4283(3) -0.0213(3) 0.0464(12) Uani 1 1 d . . .
O8 O 0.0093(6) 0.3598(3) 0.3943(4) 0.0711(17) Uani 1 1 d . . .
O9 O 0.1445(7) 0.5738(4) 0.4178(4) 0.086(2) Uani 1 1 d . . .
O10 O 0.4488(6) 0.4097(4) 0.5136(3) 0.0763(19) Uani 1 1 d . . .
O11 O 0.3838(6) 0.6417(3) 0.3306(4) 0.0636(16) Uani 1 1 d . . .
O12 O 0.7374(5) 0.4949(3) 0.3751(3) 0.0579(15) Uani 1 1 d . . .
O13 O 0.6079(5) 0.5823(3) 0.1228(3) 0.0561(14) Uani 1 1 d . . .
C0 C 0.3414(6) 0.4100(3) 0.2377(4) 0.0293(14) Uani 1 1 d . . .
C1 C 0.6180(7) 0.3037(4) 0.3903(5) 0.052(2) Uani 1 1 d . . .
C2 C 0.5908(6) 0.3240(4) 0.1988(4) 0.0374(16) Uani 1 1 d . . .
C3 C 0.5699(7) 0.4251(4) 0.0663(5) 0.0412(17) Uani 1 1 d . . .
C4 C 0.3845(6) 0.3184(4) 0.0518(5) 0.0383(17) Uani 1 1 d . . .
C5 C 0.2035(6) 0.5640(4) 0.1432(4) 0.0354(16) Uani 1 1 d . . .
C6 C -0.0057(7) 0.4738(4) 0.1878(4) 0.0461(19) Uani 1 1 d . . .
C7 C 0.1518(6) 0.4410(3) 0.0484(5) 0.0336(16) Uani 1 1 d . . .
C8 C 0.1068(8) 0.3866(5) 0.3739(5) 0.053(2) Uani 1 1 d . . .
C9 C 0.1903(8) 0.5247(4) 0.3907(5) 0.053(2) Uani 1 1 d . . .
C10 C 0.3846(7) 0.4190(4) 0.4475(5) 0.0487(19) Uani 1 1 d . . .
C11 C 0.4119(7) 0.5888(4) 0.3038(5) 0.0455(18) Uani 1 1 d . . .
C12 C 0.6326(7) 0.4950(4) 0.3291(5) 0.0432(18) Uani 1 1 d . . .
C13 C 0.5536(7) 0.5497(4) 0.1680(5) 0.0423(18) Uani 1 1 d . . .
C14 C -0.0126(6) 0.2909(4) 0.2079(4) 0.0399(18) Uani 1 1 d . . .
H14 H -0.0793 0.3292 0.2198 0.048 Uiso 1 1 calc R . .
C15 C 0.0203(6) 0.2918(4) 0.1256(4) 0.0394(17) Uani 1 1 d . . .
H15 H -0.0273 0.3305 0.0894 0.047 Uiso 1 1 calc R . .
C16 C 0.0525(7) 0.2283(4) 0.0771(5) 0.054(2) Uani 1 1 d . . .
H16A H 0.0948 0.2435 0.0267 0.064 Uiso 1 1 calc R . .
H16B H -0.0375 0.2036 0.0567 0.064 Uiso 1 1 calc R . .
C17 C 0.1532(8) 0.1770(4) 0.1283(5) 0.058(2) Uani 1 1 d . . .
H17A H 0.2053 0.1505 0.0888 0.069 Uiso 1 1 calc R . .
H17B H 0.0966 0.1427 0.1562 0.069 Uiso 1 1 calc R . .
C18 C 0.2613(7) 0.2119(4) 0.1963(5) 0.0424(18) Uani 1 1 d . . .
H18 H 0.3624 0.2036 0.1883 0.051 Uiso 1 1 calc R . .
C19 C 0.2420(6) 0.2198(4) 0.2784(5) 0.0428(18) Uani 1 1 d . . .
H19 H 0.3311 0.2165 0.3200 0.051 Uiso 1 1 calc R . .
C20 C 0.1075(6) 0.2009(4) 0.3149(5) 0.0475(19) Uani 1 1 d . . .
H20A H 0.1100 0.2238 0.3710 0.057 Uiso 1 1 calc R . .
H20B H 0.1048 0.1492 0.3235 0.057 Uiso 1 1 calc R . .
C21 C -0.0286(6) 0.2238(4) 0.2568(5) 0.0467(19) Uani 1 1 d . . .
H21A H -0.0580 0.1855 0.2159 0.056 Uiso 1 1 calc R . .
H21B H -0.1055 0.2305 0.2920 0.056 Uiso 1 1 calc R . .

loop_
_atom_site_aniso_label
_atom_site_aniso_U_11
_atom_site_aniso_U_22
_atom_site_aniso_U_33
_atom_site_aniso_U_23
_atom_site_aniso_U_13
_atom_site_aniso_U_12
Pt1 0.03249(14) 0.03975(18) 0.03706(17) 0.00454(13) -0.00338(11) 0.00256(11)
Pt2 0.02768(13) 0.03378(16) 0.03066(15) 0.00306(12) 0.00236(10) -0.00149(10)
Ru1 0.0282(3) 0.0343(3) 0.0312(3) -0.0007(2) 0.0049(2) -0.0002(2)
Ru2 0.0284(3) 0.0344(3) 0.0265(3) 0.0027(2) 0.0024(2) 0.0037(2)
Ru3 0.0397(3) 0.0411(4) 0.0264(3) 0.0008(3) 0.0052(2) 0.0046(2)
Ru4 0.0337(3) 0.0333(3) 0.0317(3) -0.0022(3) 0.0007(2) -0.0021(2)
O1 0.079(4) 0.083(5) 0.070(4) 0.022(4) -0.023(3) 0.022(3)
O2 0.035(3) 0.050(4) 0.075(4) 0.002(3) 0.013(2) 0.012(2)
O3 0.058(3) 0.074(4) 0.056(4) -0.001(3) 0.026(3) -0.014(3)
O4 0.067(3) 0.056(4) 0.050(4) -0.019(3) 0.012(3) -0.008(3)
O5 0.067(3) 0.032(3) 0.053(4) 0.003(3) 0.005(2) 0.008(3)
O6 0.041(3) 0.094(5) 0.072(4) 0.020(4) 0.017(3) 0.017(3)
O7 0.053(3) 0.055(4) 0.028(3) 0.000(3) -0.004(2) -0.001(2)
O8 0.068(4) 0.092(5) 0.058(4) 0.006(3) 0.026(3) -0.014(3)
O9 0.112(5) 0.067(5) 0.085(5) -0.006(4) 0.034(4) 0.031(4)
O10 0.079(4) 0.108(6) 0.037(4) -0.001(3) -0.010(3) 0.030(3)
O11 0.081(4) 0.046(4) 0.060(4) -0.009(3) -0.002(3) 0.008(3)
O12 0.048(3) 0.060(4) 0.060(4) -0.003(3) -0.013(3) -0.004(2)
O13 0.063(3) 0.057(4) 0.049(4) 0.002(3) 0.008(3) -0.024(3)
C0 0.031(3) 0.033(4) 0.024(3) 0.005(3) 0.004(2) 0.001(3)
C1 0.047(4) 0.061(6) 0.045(5) 0.013(4) -0.009(3) 0.008(4)
C2 0.028(3) 0.043(5) 0.041(4) -0.012(4) 0.006(3) -0.005(3)
C3 0.042(4) 0.033(4) 0.048(5) -0.001(4) 0.006(3) -0.001(3)
C4 0.034(3) 0.045(5) 0.038(4) -0.005(4) 0.009(3) 0.001(3)
C5 0.037(4) 0.035(5) 0.034(4) -0.006(3) 0.003(3) 0.006(3)
C6 0.053(5) 0.052(5) 0.033(4) 0.008(4) 0.007(3) 0.000(4)
C7 0.029(3) 0.029(4) 0.042(5) 0.009(3) 0.002(3) -0.002(3)
C8 0.051(5) 0.073(6) 0.036(5) 0.005(4) 0.009(3) 0.003(4)
C9 0.064(5) 0.048(6) 0.044(5) -0.002(4) 0.003(4) 0.012(4)
C10 0.058(4) 0.064(6) 0.025(4) 0.000(4) 0.007(3) 0.007(4)
C11 0.049(4) 0.043(5) 0.042(5) -0.005(4) 0.000(3) 0.001(4)
C12 0.046(4) 0.039(5) 0.043(5) -0.006(4) 0.001(3) -0.006(3)
C13 0.049(4) 0.039(5) 0.038(5) -0.005(4) 0.004(3) -0.012(3)
C14 0.021(3) 0.052(5) 0.045(5) 0.018(4) -0.001(3) -0.011(3)
C15 0.034(3) 0.044(5) 0.036(4) 0.007(4) -0.007(3) -0.008(3)
C16 0.049(4) 0.062(6) 0.047(5) -0.002(4) -0.002(3) -0.018(4)
C17 0.064(5) 0.046(5) 0.065(6) -0.016(5) 0.018(4) -0.015(4)
C18 0.040(4) 0.037(5) 0.050(5) 0.006(4) 0.006(3) -0.002(3)
C19 0.034(3) 0.041(5) 0.052(5) 0.016(4) 0.000(3) 0.002(3)
C20 0.043(4) 0.039(5) 0.059(5) 0.019(4) 0.001(3) -0.002(3)
C21 0.034(4) 0.048(5) 0.058(5) 0.012(4) 0.006(3) -0.004(3)

loop_
_atom_type_symbol
_atom_type_description
_atom_type_scat_dispersion_real
_atom_type_scat_dispersion_imag
_atom_type_scat_source
C C 0.0033 0.0016 'International Tables Vol C Tables 4.2.6.8 and 6.1.1.4'
H H 0.0000 0.0000 'International Tables Vol C Tables 4.2.6.8 and 6.1.1.4'
O O 0.0106 0.0060 'International Tables Vol C Tables 4.2.6.8 and 6.1.1.4'
Ru Ru -1.2594 0.8363 'International Tables Vol C Tables 4.2.6.8 and 6.1.1.4'
Pt Pt -1.7033 8.3905 'International Tables Vol C Tables 4.2.6.8 and 6.1.1.4'

loop_
_geom_angle_atom_site_label_1
_geom_angle_atom_site_label_2
_geom_angle_atom_site_label_3
_geom_angle
_geom_angle_site_symmetry_1
_geom_angle_site_symmetry_3
_geom_angle_publ_flag
C1 Pt1 C0 167.7(3) . . ?
C1 Pt1 C2 99.4(3) . . ?
C0 Pt1 C2 92.8(3) . . ?
C1 Pt1 Ru1 145.4(2) . . ?
C0 Pt1 Ru1 46.93(17) . . ?
C2 Pt1 Ru1 46.02(19) . . ?
C1 Pt1 Ru3 122.9(2) . . ?
C0 Pt1 Ru3 44.92(17) . . ?
C2 Pt1 Ru3 137.68(19) . . ?
Ru1 Pt1 Ru3 91.659(16) . . ?
C1 Pt1 Ru4 135.4(2) . . ?
C0 Pt1 Ru4 44.71(17) . . ?
C2 Pt1 Ru4 93.2(2) . . ?
Ru1 Pt1 Ru4 59.868(16) . . ?
Ru3 Pt1 Ru4 57.087(16) . . ?
C1 Pt1 Pt2 134.5(2) . . ?
C0 Pt1 Pt2 42.90(17) . . ?
C2 Pt1 Pt2 90.40(16) . . ?
Ru1 Pt1 Pt2 60.564(12) . . ?
Ru3 Pt1 Pt2 61.785(13) . . ?
Ru4 Pt1 Pt2 87.610(12) . . ?
C0 Pt2 C14 144.0(3) . . ?
C0 Pt2 C15 141.4(2) . . ?
C14 Pt2 C15 37.0(2) . . ?
C0 Pt2 C18 128.9(2) . . ?
C14 Pt2 C18 86.4(3) . . ?
C15 Pt2 C18 79.7(3) . . ?
C0 Pt2 C19 123.8(2) . . ?
C14 Pt2 C19 79.7(2) . . ?
C15 Pt2 C19 94.7(3) . . ?
C18 Pt2 C19 34.9(2) . . ?
C0 Pt2 Ru2 47.26(16) . . ?
C14 Pt2 Ru2 104.34(19) . . ?
C15 Pt2 Ru2 95.32(19) . . ?
C18 Pt2 Ru2 155.14(19) . . ?
C19 Pt2 Ru2 167.79(19) . . ?
C0 Pt2 Ru1 44.37(17) . . ?
C14 Pt2 Ru1 152.29(17) . . ?
C15 Pt2 Ru1 116.59(18) . . ?
C18 Pt2 Ru1 97.70(17) . . ?
C19 Pt2 Ru1 118.47(16) . . ?
Ru2 Pt2 Ru1 62.556(15) . . ?
C0 Pt2 Pt1 42.71(16) . . ?
C14 Pt2 Pt1 151.35(17) . . ?
C15 Pt2 Pt1 167.47(19) . . ?
C18 Pt2 Pt1 90.76(16) . . ?
C19 Pt2 Pt1 81.70(16) . . ?
Ru2 Pt2 Pt1 89.960(13) . . ?
Ru1 Pt2 Pt1 56.318(12) . . ?
C0 Pt2 Ru3 42.49(17) . . ?
C14 Pt2 Ru3 108.2(2) . . ?
C15 Pt2 Ru3 134.39(19) . . ?
C18 Pt2 Ru3 138.58(18) . . ?
C19 Pt2 Ru3 108.10(19) . . ?
Ru2 Pt2 Ru3 59.741(16) . . ?
Ru1 Pt2 Ru3 86.833(16) . . ?
Pt1 Pt2 Ru3 57.848(12) . . ?
C4 Ru1 C3 90.0(3) . . ?
C4 Ru1 C2 93.2(3) . . ?
C3 Ru1 C2 92.6(3) . . ?
C4 Ru1 C0 126.4(3) . . ?
C3 Ru1 C0 142.0(3) . . ?
C2 Ru1 C0 95.7(2) . . ?
C4 Ru1 Pt1 121.8(2) . . ?
C3 Ru1 Pt1 127.1(2) . . ?
C2 Ru1 Pt1 49.13(19) . . ?
C0 Ru1 Pt1 46.69(16) . . ?
C4 Ru1 Ru4 167.01(19) . . ?
C3 Ru1 Ru4 95.4(2) . . ?
C2 Ru1 Ru4 98.38(19) . . ?
C0 Ru1 Ru4 46.69(17) . . ?
Pt1 Ru1 Ru4 63.400(17) . . ?
C4 Ru1 Pt2 82.31(19) . . ?
C3 Ru1 Pt2 169.7(2) . . ?
C2 Ru1 Pt2 94.53(18) . . ?
C0 Ru1 Pt2 44.35(17) . . ?
Pt1 Ru1 Pt2 63.118(13) . . ?
Ru4 Ru1 Pt2 90.837(19) . . ?
C4 Ru1 Ru2 108.13(18) . . ?
C3 Ru1 Ru2 121.2(2) . . ?
C2 Ru1 Ru2 138.90(19) . . ?
C0 Ru1 Ru2 43.36(16) . . ?
Pt1 Ru1 Ru2 90.051(18) . . ?
Ru4 Ru1 Ru2 59.033(17) . . ?
Pt2 Ru1 Ru2 55.844(14) . . ?
C6 Ru2 C5 93.9(3) . . ?
C6 Ru2 C7 99.3(3) . . ?
C5 Ru2 C7 93.1(3) . . ?
C6 Ru2 C0 125.7(3) . . ?
C5 Ru2 C0 122.6(2) . . ?
C7 Ru2 C0 115.3(3) . . ?
C6 Ru2 Pt2 93.9(2) . . ?
C5 Ru2 Pt2 170.30(18) . . ?
C7 Ru2 Pt2 91.24(19) . . ?
C0 Ru2 Pt2 47.77(17) . . ?
C6 Ru2 Ru4 136.4(2) . . ?
C5 Ru2 Ru4 75.66(18) . . ?
C7 Ru2 Ru4 123.13(16) . . ?
C0 Ru2 Ru4 46.95(17) . . ?
Pt2 Ru2 Ru4 94.714(19) . . ?
C6 Ru2 Ru3 87.3(2) . . ?
C5 Ru2 Ru3 109.7(2) . . ?
C7 Ru2 Ru3 155.86(19) . . ?
C0 Ru2 Ru3 45.41(17) . . ?
Pt2 Ru2 Ru3 65.034(17) . . ?
Ru4 Ru2 Ru3 58.559(18) . . ?
C6 Ru2 Ru1 154.2(2) . . ?
C5 Ru2 Ru1 111.29(18) . . ?
C7 Ru2 Ru1 74.87(17) . . ?
C0 Ru2 Ru1 43.82(17) . . ?
Pt2 Ru2 Ru1 61.600(16) . . ?
Ru4 Ru2 Ru1 59.443(17) . . ?
Ru3 Ru2 Ru1 89.048(19) . . ?
C10 Ru3 C8 95.4(3) . . ?
C10 Ru3 C9 94.4(3) . . ?
C8 Ru3 C9 91.6(3) . . ?
C10 Ru3 C0 113.9(3) . . ?
C8 Ru3 C0 115.4(3) . . ?
C9 Ru3 C0 137.2(3) . . ?
C10 Ru3 Ru4 99.4(2) . . ?
C8 Ru3 Ru4 161.5(2) . . ?
C9 Ru3 Ru4 98.2(2) . . ?
C0 Ru3 Ru4 47.99(17) . . ?
C10 Ru3 Ru2 156.7(2) . . ?
C8 Ru3 Ru2 102.5(2) . . ?
C9 Ru3 Ru2 99.8(2) . . ?
C0 Ru3 Ru2 44.51(16) . . ?
Ru4 Ru3 Ru2 60.457(17) . . ?
C10 Ru3 Pt1 70.4(2) . . ?
C8 Ru3 Pt1 112.9(2) . . ?
C9 Ru3 Pt1 151.8(2) . . ?
C0 Ru3 Pt1 44.29(16) . . ?
Ru4 Ru3 Pt1 62.721(16) . . ?
Ru2 Ru3 Pt1 88.803(18) . . ?
C10 Ru3 Pt2 118.0(2) . . ?
C8 Ru3 Pt2 73.3(2) . . ?
C9 Ru3 Pt2 144.9(2) . . ?
C0 Ru3 Pt2 42.10(16) . . ?
Ru4 Ru3 Pt2 89.892(19) . . ?
Ru2 Ru3 Pt2 55.225(16) . . ?
Pt1 Ru3 Pt2 60.366(13) . . ?
C12 Ru4 C11 92.7(3) . . ?
C12 Ru4 C13 93.0(3) . . ?
C11 Ru4 C13 94.1(3) . . ?
C12 Ru4 C0 114.2(3) . . ?
C11 Ru4 C0 127.2(3) . . ?
C13 Ru4 C0 126.3(3) . . ?
C12 Ru4 Ru3 102.1(2) . . ?
C11 Ru4 Ru3 85.1(2) . . ?
C13 Ru4 Ru3 164.8(2) . . ?
C0 Ru4 Ru3 46.67(17) . . ?
C12 Ru4 Ru2 158.5(2) . . ?
C11 Ru4 Ru2 98.6(2) . . ?
C13 Ru4 Ru2 104.3(2) . . ?
C0 Ru4 Ru2 44.78(15) . . ?
Ru3 Ru4 Ru2 60.984(18) . . ?
C12 Ru4 Ru1 109.0(2) . . ?
C11 Ru4 Ru1 158.2(2) . . ?
C13 Ru4 Ru1 83.4(2) . . ?
C0 Ru4 Ru1 45.02(16) . . ?
Ru3 Ru4 Ru1 91.65(2) . . ?
Ru2 Ru4 Ru1 61.524(17) . . ?
C12 Ru4 Pt1 71.6(2) . . ?
C11 Ru4 Pt1 136.2(2) . . ?
C13 Ru4 Pt1 126.4(2) . . ?
C0 Ru4 Pt1 42.94(15) . . ?
Ru3 Ru4 Pt1 60.192(17) . . ?
Ru2 Ru4 Pt1 87.716(18) . . ?
Ru1 Ru4 Pt1 56.731(16) . . ?
Ru2 C0 Pt1 179.0(4) . . ?
Ru2 C0 Pt2 85.0(2) . . ?
Pt1 C0 Pt2 94.4(3) . . ?
Ru2 C0 Ru1 92.8(2) . . ?
Pt1 C0 Ru1 86.4(2) . . ?
Pt2 C0 Ru1 91.3(3) . . ?
Ru2 C0 Ru3 90.1(2) . . ?
Pt1 C0 Ru3 90.8(2) . . ?
Pt2 C0 Ru3 95.4(2) . . ?
Ru1 C0 Ru3 172.9(3) . . ?
Ru2 C0 Ru4 88.3(2) . . ?
Pt1 C0 Ru4 92.3(2) . . ?
Pt2 C0 Ru4 173.2(3) . . ?
Ru1 C0 Ru4 88.3(2) . . ?
Ru3 C0 Ru4 85.3(2) . . ?
O1 C1 Pt1 178.7(8) . . ?
O2 C2 Ru1 142.7(6) . . ?
O2 C2 Pt1 132.4(6) . . ?
Ru1 C2 Pt1 84.8(2) . . ?
O3 C3 Ru1 175.5(6) . . ?
O4 C4 Ru1 177.1(6) . . ?
O5 C5 Ru2 173.8(6) . . ?
O6 C6 Ru2 178.3(7) . . ?
O7 C7 Ru2 173.2(5) . . ?
O8 C8 Ru3 173.6(8) . . ?
O9 C9 Ru3 178.3(8) . . ?
O10 C10 Ru3 172.8(7) . . ?
O11 C11 Ru4 176.7(7) . . ?
O12 C12 Ru4 175.2(6) . . ?
O13 C13 Ru4 173.4(7) . . ?
C15 C14 C21 123.2(7) . . ?
C15 C14 Pt2 71.7(3) . . ?
C21 C14 Pt2 113.8(4) . . ?
C15 C14 H14 113.7 . . ?
C21 C14 H14 113.7 . . ?
Pt2 C14 H14 113.7 . . ?
C14 C15 C16 124.8(7) . . ?
C14 C15 Pt2 71.3(3) . . ?
C16 C15 Pt2 111.0(4) . . ?
C14 C15 H15 114.0 . . ?
C16 C15 H15 114.0 . . ?
Pt2 C15 H15 114.0 . . ?
C15 C16 C17 113.7(6) . . ?
C15 C16 H16A 108.8 . . ?
C17 C16 H16A 108.8 . . ?
C15 C16 H16B 108.8 . . ?
C17 C16 H16B 108.8 . . ?
H16A C16 H16B 107.7 . . ?
C16 C17 C18 114.3(6) . . ?
C16 C17 H17A 108.7 . . ?
C18 C17 H17A 108.7 . . ?
C16 C17 H17B 108.7 . . ?
C18 C17 H17B 108.7 . . ?
H17A C17 H17B 107.6 . . ?
C19 C18 C17 124.1(6) . . ?
C19 C18 Pt2 73.6(4) . . ?
C17 C18 Pt2 110.8(5) . . ?
C19 C18 H18 113.8 . . ?
C17 C18 H18 113.8 . . ?
Pt2 C18 H18 113.8 . . ?
C18 C19 C20 125.3(6) . . ?
C18 C19 Pt2 71.5(4) . . ?
C20 C19 Pt2 108.1(4) . . ?
C18 C19 H19 114.4 . . ?
C20 C19 H19 114.4 . . ?
Pt2 C19 H19 114.4 . . ?
C19 C20 C21 112.6(6) . . ?
C19 C20 H20A 109.1 . . ?
C21 C20 H20A 109.1 . . ?
C19 C20 H20B 109.1 . . ?
C21 C20 H20B 109.1 . . ?
H20A C20 H20B 107.8 . . ?
C14 C21 C20 114.1(5) . . ?
C14 C21 H21A 108.7 . . ?
C20 C21 H21A 108.7 . . ?
C14 C21 H21B 108.7 . . ?
C20 C21 H21B 108.7 . . ?
H21A C21 H21B 107.6 . . ?

loop_
_geom_bond_atom_site_label_1
_geom_bond_atom_site_label_2
_geom_bond_distance
_geom_bond_site_symmetry_2
_geom_bond_publ_flag
Pt1 C1 1.866(7) . ?
Pt1 C0 2.037(6) . ?
Pt1 C2 2.122(7) . ?
Pt1 Ru1 2.7942(6) . ?
Pt1 Ru3 2.9173(6) . ?
Pt1 Ru4 2.9882(6) . ?
Pt1 Pt2 2.9950(3) . ?
Pt2 C0 2.045(6) . ?
Pt2 C14 2.186(5) . ?
Pt2 C15 2.191(6) . ?
Pt2 C18 2.245(7) . ?
Pt2 C19 2.271(7) . ?
Pt2 Ru2 2.7511(6) . ?
Pt2 Ru1 2.9244(6) . ?
Pt2 Ru3 3.0363(6) . ?
Ru1 C4 1.879(8) . ?
Ru1 C3 1.900(7) . ?
Ru1 C2 2.019(7) . ?
Ru1 C0 2.045(6) . ?
Ru1 Ru4 2.8903(8) . ?
Ru1 Ru2 2.9504(7) . ?
Ru2 C6 1.904(7) . ?
Ru2 C5 1.914(8) . ?
Ru2 C7 1.920(7) . ?
Ru2 C0 2.028(6) . ?
Ru2 Ru4 2.8780(6) . ?
Ru2 Ru3 2.8929(7) . ?
Ru3 C10 1.883(7) . ?
Ru3 C8 1.904(8) . ?
Ru3 C9 1.917(8) . ?
Ru3 C0 2.060(6) . ?
Ru3 Ru4 2.8224(8) . ?
Ru4 C12 1.885(7) . ?
Ru4 C11 1.897(8) . ?
Ru4 C13 1.931(8) . ?
Ru4 C0 2.104(6) . ?
O1 C1 1.130(8) . ?
O2 C2 1.138(7) . ?
O3 C3 1.139(8) . ?
O4 C4 1.138(7) . ?
O5 C5 1.135(8) . ?
O6 C6 1.150(7) . ?
O7 C7 1.135(7) . ?
O8 C8 1.144(8) . ?
O9 C9 1.138(9) . ?
O10 C10 1.153(8) . ?
O11 C11 1.137(8) . ?
O12 C12 1.149(7) . ?
O13 C13 1.127(8) . ?
C14 C15 1.389(9) . ?
C14 C21 1.510(9) . ?
C14 H14 1.0000 . ?
C15 C16 1.484(10) . ?
C15 H15 1.0000 . ?
C16 C17 1.518(10) . ?
C16 H16A 0.9900 . ?
C16 H16B 0.9900 . ?
C17 C18 1.532(10) . ?
C17 H17A 0.9900 . ?
C17 H17B 0.9900 . ?
C18 C19 1.354(9) . ?
C18 H18 1.0000 . ?
C19 C20 1.520(8) . ?
C19 H19 1.0000 . ?
C20 C21 1.542(9) . ?
C20 H20A 0.9900 . ?
C20 H20B 0.9900 . ?
C21 H21A 0.9900 . ?
C21 H21B 0.9900 . ?

loop_
_geom_torsion_atom_site_label_1
_geom_torsion_atom_site_label_2
_geom_torsion_atom_site_label_3
_geom_torsion_atom_site_label_4
_geom_torsion
_geom_torsion_site_symmetry_1
_geom_torsion_site_symmetry_2
_geom_torsion_site_symmetry_3
_geom_torsion_site_symmetry_4
_geom_torsion_publ_flag
C1 Pt1 Pt2 C0 162.7(4) . . . . ?
C2 Pt1 Pt2 C0 -93.8(3) . . . . ?
Ru1 Pt1 Pt2 C0 -57.0(2) . . . . ?
Ru3 Pt1 Pt2 C0 52.9(2) . . . . ?
Ru4 Pt1 Pt2 C0 -0.6(2) . . . . ?
C1 Pt1 Pt2 C14 42.2(6) . . . . ?
C0 Pt1 Pt2 C14 -120.4(5) . . . . ?
C2 Pt1 Pt2 C14 145.8(5) . . . . ?
Ru1 Pt1 Pt2 C14 -177.4(4) . . . . ?
Ru3 Pt1 Pt2 C14 -67.5(4) . . . . ?
Ru4 Pt1 Pt2 C14 -121.0(4) . . . . ?
C1 Pt1 Pt2 C15 -81.6(9) . . . . ?
C0 Pt1 Pt2 C15 115.7(9) . . . . ?
C2 Pt1 Pt2 C15 21.9(9) . . . . ?
Ru1 Pt1 Pt2 C15 58.7(8) . . . . ?
Ru3 Pt1 Pt2 C15 168.6(8) . . . . ?
Ru4 Pt1 Pt2 C15 115.1(8) . . . . ?
C1 Pt1 Pt2 C18 -41.6(4) . . . . ?
C0 Pt1 Pt2 C18 155.8(3) . . . . ?
C2 Pt1 Pt2 C18 62.0(3) . . . . ?
Ru1 Pt1 Pt2 C18 98.75(19) . . . . ?
Ru3 Pt1 Pt2 C18 -151.34(19) . . . . ?
Ru4 Pt1 Pt2 C18 155.16(19) . . . . ?
C1 Pt1 Pt2 C19 -7.8(4) . . . . ?
C0 Pt1 Pt2 C19 -170.5(3) . . . . ?
C2 Pt1 Pt2 C19 95.8(3) . . . . ?
Ru1 Pt1 Pt2 C19 132.54(19) . . . . ?
Ru3 Pt1 Pt2 C19 -117.55(19) . . . . ?
Ru4 Pt1 Pt2 C19 -171.05(19) . . . . ?
C1 Pt1 Pt2 Ru2 163.3(3) . . . . ?
C0 Pt1 Pt2 Ru2 0.6(2) . . . . ?
C2 Pt1 Pt2 Ru2 -93.2(2) . . . . ?
Ru1 Pt1 Pt2 Ru2 -56.401(18) . . . . ?
Ru3 Pt1 Pt2 Ru2 53.505(17) . . . . ?
Ru4 Pt1 Pt2 Ru2 0.02(16) . . . . ?
C1 Pt1 Pt2 Ru1 -140.3(3) . . . . ?
C0 Pt1 Pt2 Ru1 57.0(2) . . . . ?
C2 Pt1 Pt2 Ru1 -36.7(2) . . . . ?
Ru3 Pt1 Pt2 Ru1 109.906(19) . . . . ?
Ru4 Pt1 Pt2 Ru1 56.403(17) . . . . ?
C1 Pt1 Pt2 Ru3 109.8(3) . . . . ?
C0 Pt1 Pt2 Ru3 -52.9(2) . . . . ?
C2 Pt1 Pt2 Ru3 -146.7(2) . . . . ?
Ru1 Pt1 Pt2 Ru3 -109.906(19) . . . . ?
Ru4 Pt1 Pt2 Ru3 -53.503(17) . . . . ?
C1 Pt1 Ru1 C4 66.1(5) . . . . ?
C0 Pt1 Ru1 C4 -112.0(3) . . . . ?
C2 Pt1 Ru1 C4 63.2(3) . . . . ?
Ru3 Pt1 Ru1 C4 -116.6(2) . . . . ?
Ru4 Pt1 Ru1 C4 -166.4(2) . . . . ?
Pt2 Pt1 Ru1 C4 -60.6(2) . . . . ?
C1 Pt1 Ru1 C3 -51.8(5) . . . . ?
C0 Pt1 Ru1 C3 130.1(4) . . . . ?
C2 Pt1 Ru1 C3 -54.7(4) . . . . ?
Ru3 Pt1 Ru1 C3 125.5(3) . . . . ?
Ru4 Pt1 Ru1 C3 75.7(3) . . . . ?
Pt2 Pt1 Ru1 C3 -178.5(3) . . . . ?
C1 Pt1 Ru1 C2 3.0(5) . . . . ?
C0 Pt1 Ru1 C2 -175.2(3) . . . . ?
Ru3 Pt1 Ru1 C2 -179.7(2) . . . . ?
Ru4 Pt1 Ru1 C2 130.4(2) . . . . ?
Pt2 Pt1 Ru1 C2 -123.8(2) . . . . ?
C1 Pt1 Ru1 C0 178.1(5) . . . . ?
C2 Pt1 Ru1 C0 175.2(3) . . . . ?
Ru3 Pt1 Ru1 C0 -4.6(2) . . . . ?
Ru4 Pt1 Ru1 C0 -54.4(2) . . . . ?
Pt2 Pt1 Ru1 C0 51.4(2) . . . . ?
C1 Pt1 Ru1 Ru4 -127.5(4) . . . . ?
C0 Pt1 Ru1 Ru4 54.4(2) . . . . ?
C2 Pt1 Ru1 Ru4 -130.4(2) . . . . ?
Ru3 Pt1 Ru1 Ru4 49.809(17) . . . . ?
Pt2 Pt1 Ru1 Ru4 105.793(16) . . . . ?
C1 Pt1 Ru1 Pt2 126.7(4) . . . . ?
C0 Pt1 Ru1 Pt2 -51.4(2) . . . . ?
C2 Pt1 Ru1 Pt2 123.8(2) . . . . ?
Ru3 Pt1 Ru1 Pt2 -55.984(15) . . . . ?
Ru4 Pt1 Ru1 Pt2 -105.793(16) . . . . ?
C1 Pt1 Ru1 Ru2 177.7(4) . . . . ?
C0 Pt1 Ru1 Ru2 -0.4(2) . . . . ?
C2 Pt1 Ru1 Ru2 174.7(2) . . . . ?
Ru3 Pt1 Ru1 Ru2 -5.028(19) . . . . ?
Ru4 Pt1 Ru1 Ru2 -54.837(17) . . . . ?
Pt2 Pt1 Ru1 Ru2 50.956(14) . . . . ?
C0 Pt2 Ru1 C4 -173.9(3) . . . . ?
C14 Pt2 Ru1 C4 -51.0(5) . . . . ?
C15 Pt2 Ru1 C4 -36.3(3) . . . . ?
C18 Pt2 Ru1 C4 45.9(3) . . . . ?
C19 Pt2 Ru1 C4 75.7(3) . . . . ?
Ru2 Pt2 Ru1 C4 -118.1(2) . . . . ?
Pt1 Pt2 Ru1 C4 131.7(2) . . . . ?
Ru3 Pt2 Ru1 C4 -175.4(2) . . . . ?
C0 Pt2 Ru1 C3 -132.4(12) . . . . ?
C14 Pt2 Ru1 C3 -9.5(13) . . . . ?
C15 Pt2 Ru1 C3 5.1(12) . . . . ?
C18 Pt2 Ru1 C3 87.4(12) . . . . ?
C19 Pt2 Ru1 C3 117.1(12) . . . . ?
Ru2 Pt2 Ru1 C3 -76.7(12) . . . . ?
Pt1 Pt2 Ru1 C3 173.1(12) . . . . ?
Ru3 Pt2 Ru1 C3 -134.0(12) . . . . ?
C0 Pt2 Ru1 C2 93.5(3) . . . . ?
C14 Pt2 Ru1 C2 -143.6(5) . . . . ?
C15 Pt2 Ru1 C2 -128.9(3) . . . . ?
C18 Pt2 Ru1 C2 -46.7(3) . . . . ?
C19 Pt2 Ru1 C2 -16.9(3) . . . . ?
Ru2 Pt2 Ru1 C2 149.29(19) . . . . ?
Pt1 Pt2 Ru1 C2 39.10(19) . . . . ?
Ru3 Pt2 Ru1 C2 91.97(19) . . . . ?
C14 Pt2 Ru1 C0 122.9(5) . . . . ?
C15 Pt2 Ru1 C0 137.5(3) . . . . ?
C18 Pt2 Ru1 C0 -140.2(3) . . . . ?
C19 Pt2 Ru1 C0 -110.5(3) . . . . ?
Ru2 Pt2 Ru1 C0 55.7(2) . . . . ?
Pt1 Pt2 Ru1 C0 -54.4(2) . . . . ?
Ru3 Pt2 Ru1 C0 -1.6(2) . . . . ?
C0 Pt2 Ru1 Pt1 54.4(2) . . . . ?
C14 Pt2 Ru1 Pt1 177.3(4) . . . . ?
C15 Pt2 Ru1 Pt1 -168.0(2) . . . . ?
C18 Pt2 Ru1 Pt1 -85.76(18) . . . . ?
C19 Pt2 Ru1 Pt1 -56.0(2) . . . . ?
Ru2 Pt2 Ru1 Pt1 110.191(18) . . . . ?
Ru3 Pt2 Ru1 Pt1 52.871(14) . . . . ?
C0 Pt2 Ru1 Ru4 -4.9(2) . . . . ?
C14 Pt2 Ru1 Ru4 118.0(4) . . . . ?
C15 Pt2 Ru1 Ru4 132.6(2) . . . . ?
C18 Pt2 Ru1 Ru4 -145.13(18) . . . . ?
C19 Pt2 Ru1 Ru4 -115.4(2) . . . . ?
Ru2 Pt2 Ru1 Ru4 50.819(18) . . . . ?
Pt1 Pt2 Ru1 Ru4 -59.372(15) . . . . ?
Ru3 Pt2 Ru1 Ru4 -6.501(17) . . . . ?
C0 Pt2 Ru1 Ru2 -55.7(2) . . . . ?
C14 Pt2 Ru1 Ru2 67.2(4) . . . . ?
C15 Pt2 Ru1 Ru2 81.8(2) . . . . ?
C18 Pt2 Ru1 Ru2 164.05(18) . . . . ?
C19 Pt2 Ru1 Ru2 -166.2(2) . . . . ?
Pt1 Pt2 Ru1 Ru2 -110.191(18) . . . . ?
Ru3 Pt2 Ru1 Ru2 -57.320(17) . . . . ?
C0 Pt2 Ru2 C6 -136.7(3) . . . . ?
C14 Pt2 Ru2 C6 17.7(3) . . . . ?
C15 Pt2 Ru2 C6 54.1(3) . . . . ?
C18 Pt2 Ru2 C6 131.0(5) . . . . ?
C19 Pt2 Ru2 C6 -90.6(8) . . . . ?
Ru1 Pt2 Ru2 C6 171.4(2) . . . . ?
Pt1 Pt2 Ru2 C6 -137.2(2) . . . . ?
Ru3 Pt2 Ru2 C6 -85.2(2) . . . . ?
C0 Pt2 Ru2 C7 123.9(3) . . . . ?
C14 Pt2 Ru2 C7 -81.7(3) . . . . ?
C15 Pt2 Ru2 C7 -45.2(2) . . . . ?
C18 Pt2 Ru2 C7 31.7(4) . . . . ?
C19 Pt2 Ru2 C7 170.1(8) . . . . ?
Ru1 Pt2 Ru2 C7 72.03(16) . . . . ?
Pt1 Pt2 Ru2 C7 123.38(16) . . . . ?
Ru3 Pt2 Ru2 C7 175.38(16) . . . . ?
C14 Pt2 Ru2 C0 154.3(3) . . . . ?
C15 Pt2 Ru2 C0 -169.2(3) . . . . ?
C18 Pt2 Ru2 C0 -92.3(5) . . . . ?
C19 Pt2 Ru2 C0 46.1(8) . . . . ?
Ru1 Pt2 Ru2 C0 -51.9(2) . . . . ?
Pt1 Pt2 Ru2 C0 -0.6(2) . . . . ?
Ru3 Pt2 Ru2 C0 51.4(2) . . . . ?
C0 Pt2 Ru2 Ru4 0.6(2) . . . . ?
C14 Pt2 Ru2 Ru4 154.9(2) . . . . ?
C15 Pt2 Ru2 Ru4 -168.62(18) . . . . ?
C18 Pt2 Ru2 Ru4 -91.7(4) . . . . ?
C19 Pt2 Ru2 Ru4 46.7(8) . . . . ?
Ru1 Pt2 Ru2 Ru4 -51.354(18) . . . . ?
Pt1 Pt2 Ru2 Ru4 -0.002(17) . . . . ?
Ru3 Pt2 Ru2 Ru4 51.995(18) . . . . ?
C0 Pt2 Ru2 Ru3 -51.4(2) . . . . ?
C14 Pt2 Ru2 Ru3 102.9(2) . . . . ?
C15 Pt2 Ru2 Ru3 139.38(18) . . . . ?
C18 Pt2 Ru2 Ru3 -143.7(4) . . . . ?
C19 Pt2 Ru2 Ru3 -5.3(7) . . . . ?
Ru1 Pt2 Ru2 Ru3 -103.350(18) . . . . ?
Pt1 Pt2 Ru2 Ru3 -51.998(14) . . . . ?
C0 Pt2 Ru2 Ru1 51.9(2) . . . . ?
C14 Pt2 Ru2 Ru1 -153.7(2) . . . . ?
C15 Pt2 Ru2 Ru1 -117.27(18) . . . . ?
C18 Pt2 Ru2 Ru1 -40.4(4) . . . . ?
C19 Pt2 Ru2 Ru1 98.0(7) . . . . ?
Pt1 Pt2 Ru2 Ru1 51.352(14) . . . . ?
Ru3 Pt2 Ru2 Ru1 103.350(18) . . . . ?
C4 Ru1 Ru2 C6 46.9(5) . . . . ?
C3 Ru1 Ru2 C6 148.3(5) . . . . ?
C2 Ru1 Ru2 C6 -70.8(6) . . . . ?
C0 Ru1 Ru2 C6 -77.3(5) . . . . ?
Pt1 Ru1 Ru2 C6 -76.8(5) . . . . ?
Ru4 Ru1 Ru2 C6 -135.3(5) . . . . ?
Pt2 Ru1 Ru2 C6 -20.0(5) . . . . ?
C4 Ru1 Ru2 C5 -120.4(3) . . . . ?
C3 Ru1 Ru2 C5 -19.0(3) . . . . ?
C2 Ru1 Ru2 C5 122.0(4) . . . . ?
C0 Ru1 Ru2 C5 115.4(3) . . . . ?
Pt1 Ru1 Ru2 C5 115.9(2) . . . . ?
Ru4 Ru1 Ru2 C5 57.4(2) . . . . ?
Pt2 Ru1 Ru2 C5 172.7(2) . . . . ?
C4 Ru1 Ru2 C7 -33.0(3) . . . . ?
C3 Ru1 Ru2 C7 68.4(3) . . . . ?
C2 Ru1 Ru2 C7 -150.6(3) . . . . ?
C0 Ru1 Ru2 C7 -157.2(3) . . . . ?
Pt1 Ru1 Ru2 C7 -156.73(19) . . . . ?
Ru4 Ru1 Ru2 C7 144.79(19) . . . . ?
Pt2 Ru1 Ru2 C7 -99.89(19) . . . . ?
C4 Ru1 Ru2 C0 124.2(3) . . . . ?
C3 Ru1 Ru2 C0 -134.4(3) . . . . ?
C2 Ru1 Ru2 C0 6.6(4) . . . . ?
Pt1 Ru1 Ru2 C0 0.5(2) . . . . ?
Ru4 Ru1 Ru2 C0 -58.0(2) . . . . ?
Pt2 Ru1 Ru2 C0 57.3(2) . . . . ?
C4 Ru1 Ru2 Pt2 66.9(2) . . . . ?
C3 Ru1 Ru2 Pt2 168.3(2) . . . . ?
C2 Ru1 Ru2 Pt2 -50.8(3) . . . . ?
C0 Ru1 Ru2 Pt2 -57.3(2) . . . . ?
Pt1 Ru1 Ru2 Pt2 -56.838(14) . . . . ?
Ru4 Ru1 Ru2 Pt2 -115.32(2) . . . . ?
C4 Ru1 Ru2 Ru4 -177.8(2) . . . . ?
C3 Ru1 Ru2 Ru4 -76.4(2) . . . . ?
C2 Ru1 Ru2 Ru4 64.6(3) . . . . ?
C0 Ru1 Ru2 Ru4 58.0(2) . . . . ?
Pt1 Ru1 Ru2 Ru4 58.485(18) . . . . ?
Pt2 Ru1 Ru2 Ru4 115.32(2) . . . . ?
C4 Ru1 Ru2 Ru3 128.8(2) . . . . ?
C3 Ru1 Ru2 Ru3 -129.8(2) . . . . ?
C2 Ru1 Ru2 Ru3 11.2(3) . . . . ?
C0 Ru1 Ru2 Ru3 4.6(2) . . . . ?
Pt1 Ru1 Ru2 Ru3 5.069(19) . . . . ?
Ru4 Ru1 Ru2 Ru3 -53.42(2) . . . . ?
Pt2 Ru1 Ru2 Ru3 61.907(17) . . . . ?
C6 Ru2 Ru3 C10 175.9(7) . . . . ?
C5 Ru2 Ru3 C10 -90.8(7) . . . . ?
C7 Ru2 Ru3 C10 69.0(8) . . . . ?
C0 Ru2 Ru3 C10 26.0(7) . . . . ?
Pt2 Ru2 Ru3 C10 80.4(6) . . . . ?
Ru4 Ru2 Ru3 C10 -32.7(6) . . . . ?
Ru1 Ru2 Ru3 C10 21.5(6) . . . . ?
C6 Ru2 Ru3 C8 36.4(3) . . . . ?
C5 Ru2 Ru3 C8 129.6(3) . . . . ?
C7 Ru2 Ru3 C8 -70.5(5) . . . . ?
C0 Ru2 Ru3 C8 -113.6(3) . . . . ?
Pt2 Ru2 Ru3 C8 -59.2(3) . . . . ?
Ru4 Ru2 Ru3 C8 -172.2(3) . . . . ?
Ru1 Ru2 Ru3 C8 -118.0(3) . . . . ?
C6 Ru2 Ru3 C9 -57.5(3) . . . . ?
C5 Ru2 Ru3 C9 35.8(3) . . . . ?
C7 Ru2 Ru3 C9 -164.4(5) . . . . ?
C0 Ru2 Ru3 C9 152.6(3) . . . . ?
Pt2 Ru2 Ru3 C9 -153.0(2) . . . . ?
Ru4 Ru2 Ru3 C9 94.0(2) . . . . ?
Ru1 Ru2 Ru3 C9 148.1(2) . . . . ?
C6 Ru2 Ru3 C0 150.0(3) . . . . ?
C5 Ru2 Ru3 C0 -116.8(3) . . . . ?
C7 Ru2 Ru3 C0 43.0(5) . . . . ?
Pt2 Ru2 Ru3 C0 54.4(2) . . . . ?
Ru4 Ru2 Ru3 C0 -58.6(2) . . . . ?
Ru1 Ru2 Ru3 C0 -4.5(2) . . . . ?
C6 Ru2 Ru3 Ru4 -151.4(2) . . . . ?
C5 Ru2 Ru3 Ru4 -58.18(19) . . . . ?
C7 Ru2 Ru3 Ru4 101.7(4) . . . . ?
C0 Ru2 Ru3 Ru4 58.6(2) . . . . ?
Pt2 Ru2 Ru3 Ru4 113.011(19) . . . . ?
Ru1 Ru2 Ru3 Ru4 54.141(19) . . . . ?
C6 Ru2 Ru3 Pt1 149.6(2) . . . . ?
C5 Ru2 Ru3 Pt1 -117.18(19) . . . . ?
C7 Ru2 Ru3 Pt1 42.7(4) . . . . ?
C0 Ru2 Ru3 Pt1 -0.4(2) . . . . ?
Pt2 Ru2 Ru3 Pt1 54.014(13) . . . . ?
Ru4 Ru2 Ru3 Pt1 -58.997(17) . . . . ?
Ru1 Ru2 Ru3 Pt1 -4.856(18) . . . . ?
C6 Ru2 Ru3 Pt2 95.6(2) . . . . ?
C5 Ru2 Ru3 Pt2 -171.19(19) . . . . ?
C7 Ru2 Ru3 Pt2 -11.4(4) . . . . ?
C0 Ru2 Ru3 Pt2 -54.4(2) . . . . ?
Ru4 Ru2 Ru3 Pt2 -113.011(19) . . . . ?
Ru1 Ru2 Ru3 Pt2 -58.870(15) . . . . ?
C1 Pt1 Ru3 C10 14.0(4) . . . . ?
C0 Pt1 Ru3 C10 -168.9(4) . . . . ?
C2 Pt1 Ru3 C10 -164.4(4) . . . . ?
Ru1 Pt1 Ru3 C10 -164.1(3) . . . . ?
Ru4 Pt1 Ru3 C10 -112.2(3) . . . . ?
Pt2 Pt1 Ru3 C10 140.9(3) . . . . ?
C1 Pt1 Ru3 C8 -73.6(4) . . . . ?
C0 Pt1 Ru3 C8 103.5(3) . . . . ?
C2 Pt1 Ru3 C8 107.9(3) . . . . ?
Ru1 Pt1 Ru3 C8 108.2(2) . . . . ?
Ru4 Pt1 Ru3 C8 160.1(2) . . . . ?
Pt2 Pt1 Ru3 C8 53.2(2) . . . . ?
C1 Pt1 Ru3 C9 74.6(6) . . . . ?
C0 Pt1 Ru3 C9 -108.3(6) . . . . ?
C2 Pt1 Ru3 C9 -103.8(6) . . . . ?
Ru1 Pt1 Ru3 C9 -103.5(5) . . . . ?
Ru4 Pt1 Ru3 C9 -51.6(5) . . . . ?
Pt2 Pt1 Ru3 C9 -158.5(5) . . . . ?
C1 Pt1 Ru3 C0 -177.1(4) . . . . ?
C2 Pt1 Ru3 C0 4.5(3) . . . . ?
Ru1 Pt1 Ru3 C0 4.7(2) . . . . ?
Ru4 Pt1 Ru3 C0 56.6(2) . . . . ?
Pt2 Pt1 Ru3 C0 -50.3(2) . . . . ?
C1 Pt1 Ru3 Ru4 126.3(3) . . . . ?
C0 Pt1 Ru3 Ru4 -56.6(2) . . . . ?
C2 Pt1 Ru3 Ru4 -52.2(3) . . . . ?
Ru1 Pt1 Ru3 Ru4 -51.906(18) . . . . ?
Pt2 Pt1 Ru3 Ru4 -106.912(17) . . . . ?
C1 Pt1 Ru3 Ru2 -176.7(3) . . . . ?
C0 Pt1 Ru3 Ru2 0.4(2) . . . . ?
C2 Pt1 Ru3 Ru2 4.9(3) . . . . ?
Ru1 Pt1 Ru3 Ru2 5.129(19) . . . . ?
Ru4 Pt1 Ru3 Ru2 57.035(18) . . . . ?
Pt2 Pt1 Ru3 Ru2 -49.877(15) . . . . ?
C1 Pt1 Ru3 Pt2 -126.8(3) . . . . ?
C0 Pt1 Ru3 Pt2 50.3(2) . . . . ?
C2 Pt1 Ru3 Pt2 54.7(3) . . . . ?
Ru1 Pt1 Ru3 Pt2 55.006(14) . . . . ?
Ru4 Pt1 Ru3 Pt2 106.912(17) . . . . ?
C0 Pt2 Ru3 C10 -95.6(3) . . . . ?
C14 Pt2 Ru3 C10 109.9(3) . . . . ?
C15 Pt2 Ru3 C10 141.1(4) . . . . ?
C18 Pt2 Ru3 C10 4.1(4) . . . . ?
C19 Pt2 Ru3 C10 25.0(3) . . . . ?
Ru2 Pt2 Ru3 C10 -153.8(3) . . . . ?
Ru1 Pt2 Ru3 C10 -93.9(3) . . . . ?
Pt1 Pt2 Ru3 C10 -42.3(3) . . . . ?
C0 Pt2 Ru3 C8 177.2(3) . . . . ?
C14 Pt2 Ru3 C8 22.6(3) . . . . ?
C15 Pt2 Ru3 C8 53.8(3) . . . . ?
C18 Pt2 Ru3 C8 -83.2(3) . . . . ?
C19 Pt2 Ru3 C8 -62.2(3) . . . . ?
Ru2 Pt2 Ru3 C8 118.9(2) . . . . ?
Ru1 Pt2 Ru3 C8 178.8(2) . . . . ?
Pt1 Pt2 Ru3 C8 -129.6(2) . . . . ?
C0 Pt2 Ru3 C9 109.3(5) . . . . ?
C14 Pt2 Ru3 C9 -45.3(5) . . . . ?
C15 Pt2 Ru3 C9 -14.1(5) . . . . ?
C18 Pt2 Ru3 C9 -151.0(5) . . . . ?
C19 Pt2 Ru3 C9 -130.1(5) . . . . ?
Ru2 Pt2 Ru3 C9 51.0(4) . . . . ?
Ru1 Pt2 Ru3 C9 110.9(4) . . . . ?
Pt1 Pt2 Ru3 C9 162.5(4) . . . . ?
C14 Pt2 Ru3 C0 -154.6(3) . . . . ?
C15 Pt2 Ru3 C0 -123.3(3) . . . . ?
C18 Pt2 Ru3 C0 99.7(3) . . . . ?
C19 Pt2 Ru3 C0 120.6(3) . . . . ?
Ru2 Pt2 Ru3 C0 -58.2(2) . . . . ?
Ru1 Pt2 Ru3 C0 1.6(2) . . . . ?
Pt1 Pt2 Ru3 C0 53.2(2) . . . . ?
C0 Pt2 Ru3 Ru4 5.0(2) . . . . ?
C14 Pt2 Ru3 Ru4 -149.54(18) . . . . ?
C15 Pt2 Ru3 Ru4 -118.3(3) . . . . ?
C18 Pt2 Ru3 Ru4 104.7(3) . . . . ?
C19 Pt2 Ru3 Ru4 125.61(16) . . . . ?
Ru2 Pt2 Ru3 Ru4 -53.203(18) . . . . ?
Ru1 Pt2 Ru3 Ru4 6.657(18) . . . . ?
Pt1 Pt2 Ru3 Ru4 58.250(15) . . . . ?
C0 Pt2 Ru3 Ru2 58.2(2) . . . . ?
C14 Pt2 Ru3 Ru2 -96.34(18) . . . . ?
C15 Pt2 Ru3 Ru2 -65.1(3) . . . . ?
C18 Pt2 Ru3 Ru2 157.9(3) . . . . ?
C19 Pt2 Ru3 Ru2 178.82(16) . . . . ?
Ru1 Pt2 Ru3 Ru2 59.860(16) . . . . ?
Pt1 Pt2 Ru3 Ru2 111.453(17) . . . . ?
C0 Pt2 Ru3 Pt1 -53.2(2) . . . . ?
C14 Pt2 Ru3 Pt1 152.21(18) . . . . ?
C15 Pt2 Ru3 Pt1 -176.6(3) . . . . ?
C18 Pt2 Ru3 Pt1 46.5(3) . . . . ?
C19 Pt2 Ru3 Pt1 67.36(16) . . . . ?
Ru2 Pt2 Ru3 Pt1 -111.453(17) . . . . ?
Ru1 Pt2 Ru3 Pt1 -51.592(14) . . . . ?
C10 Ru3 Ru4 C12 1.8(3) . . . . ?
C8 Ru3 Ru4 C12 -140.9(8) . . . . ?
C9 Ru3 Ru4 C12 97.7(3) . . . . ?
C0 Ru3 Ru4 C12 -112.0(3) . . . . ?
Ru2 Ru3 Ru4 C12 -165.7(2) . . . . ?
Pt1 Ru3 Ru4 C12 -60.3(2) . . . . ?
Pt2 Ru3 Ru4 C12 -116.5(2) . . . . ?
C10 Ru3 Ru4 C11 -89.9(3) . . . . ?
C8 Ru3 Ru4 C11 127.3(8) . . . . ?
C9 Ru3 Ru4 C11 6.0(3) . . . . ?
C0 Ru3 Ru4 C11 156.3(3) . . . . ?
Ru2 Ru3 Ru4 C11 102.6(2) . . . . ?
Pt1 Ru3 Ru4 C11 -152.0(2) . . . . ?
Pt2 Ru3 Ru4 C11 151.7(2) . . . . ?
C10 Ru3 Ru4 C13 -177.7(9) . . . . ?
C8 Ru3 Ru4 C13 39.5(11) . . . . ?
C9 Ru3 Ru4 C13 -81.8(9) . . . . ?
C0 Ru3 Ru4 C13 68.4(9) . . . . ?
Ru2 Ru3 Ru4 C13 14.8(8) . . . . ?
Pt1 Ru3 Ru4 C13 120.2(8) . . . . ?
Pt2 Ru3 Ru4 C13 63.9(8) . . . . ?
C10 Ru3 Ru4 C0 113.9(3) . . . . ?
C8 Ru3 Ru4 C0 -28.9(8) . . . . ?
C9 Ru3 Ru4 C0 -150.3(3) . . . . ?
Ru2 Ru3 Ru4 C0 -53.7(2) . . . . ?
Pt1 Ru3 Ru4 C0 51.7(2) . . . . ?
Pt2 Ru3 Ru4 C0 -4.5(2) . . . . ?
C10 Ru3 Ru4 Ru2 167.5(2) . . . . ?
C8 Ru3 Ru4 Ru2 24.7(8) . . . . ?
C9 Ru3 Ru4 Ru2 -96.6(2) . . . . ?
C0 Ru3 Ru4 Ru2 53.7(2) . . . . ?
Pt1 Ru3 Ru4 Ru2 105.38(2) . . . . ?
Pt2 Ru3 Ru4 Ru2 49.116(16) . . . . ?
C10 Ru3 Ru4 Ru1 111.7(2) . . . . ?
C8 Ru3 Ru4 Ru1 -31.1(8) . . . . ?
C9 Ru3 Ru4 Ru1 -152.5(2) . . . . ?
C0 Ru3 Ru4 Ru1 -2.2(2) . . . . ?
Ru2 Ru3 Ru4 Ru1 -55.845(19) . . . . ?
Pt1 Ru3 Ru4 Ru1 49.536(15) . . . . ?
Pt2 Ru3 Ru4 Ru1 -6.729(18) . . . . ?
C10 Ru3 Ru4 Pt1 62.1(2) . . . . ?
C8 Ru3 Ru4 Pt1 -80.6(8) . . . . ?
C9 Ru3 Ru4 Pt1 158.0(2) . . . . ?
C0 Ru3 Ru4 Pt1 -51.7(2) . . . . ?
Ru2 Ru3 Ru4 Pt1 -105.38(2) . . . . ?
Pt2 Ru3 Ru4 Pt1 -56.265(13) . . . . ?
C6 Ru2 Ru4 C12 85.1(7) . . . . ?
C5 Ru2 Ru4 C12 165.6(6) . . . . ?
C7 Ru2 Ru4 C12 -110.2(6) . . . . ?
C0 Ru2 Ru4 C12 -15.0(6) . . . . ?
Pt2 Ru2 Ru4 C12 -15.6(6) . . . . ?
Ru3 Ru2 Ru4 C12 41.3(6) . . . . ?
Ru1 Ru2 Ru4 C12 -68.5(6) . . . . ?
C6 Ru2 Ru4 C11 -35.7(4) . . . . ?
C5 Ru2 Ru4 C11 44.8(3) . . . . ?
C7 Ru2 Ru4 C11 129.1(3) . . . . ?
C0 Ru2 Ru4 C11 -135.8(3) . . . . ?
Pt2 Ru2 Ru4 C11 -136.4(2) . . . . ?
Ru3 Ru2 Ru4 C11 -79.5(2) . . . . ?
Ru1 Ru2 Ru4 C11 170.7(2) . . . . ?
C6 Ru2 Ru4 C13 -132.2(4) . . . . ?
C5 Ru2 Ru4 C13 -51.7(3) . . . . ?
C7 Ru2 Ru4 C13 32.5(3) . . . . ?
C0 Ru2 Ru4 C13 127.7(3) . . . . ?
Pt2 Ru2 Ru4 C13 127.1(2) . . . . ?
Ru3 Ru2 Ru4 C13 -176.1(2) . . . . ?
Ru1 Ru2 Ru4 C13 74.2(2) . . . . ?
C6 Ru2 Ru4 C0 100.2(4) . . . . ?
C5 Ru2 Ru4 C0 -179.4(3) . . . . ?
C7 Ru2 Ru4 C0 -95.1(3) . . . . ?
Pt2 Ru2 Ru4 C0 -0.6(2) . . . . ?
Ru3 Ru2 Ru4 C0 56.3(2) . . . . ?
Ru1 Ru2 Ru4 C0 -53.5(2) . . . . ?
C6 Ru2 Ru4 Ru3 43.9(3) . . . . ?
C5 Ru2 Ru4 Ru3 124.3(2) . . . . ?
C7 Ru2 Ru4 Ru3 -151.4(2) . . . . ?
C0 Ru2 Ru4 Ru3 -56.3(2) . . . . ?
Pt2 Ru2 Ru4 Ru3 -56.852(19) . . . . ?
Ru1 Ru2 Ru4 Ru3 -109.77(2) . . . . ?
C6 Ru2 Ru4 Ru1 153.6(3) . . . . ?
C5 Ru2 Ru4 Ru1 -125.9(2) . . . . ?
C7 Ru2 Ru4 Ru1 -41.7(2) . . . . ?
C0 Ru2 Ru4 Ru1 53.5(2) . . . . ?
Pt2 Ru2 Ru4 Ru1 52.922(18) . . . . ?
Ru3 Ru2 Ru4 Ru1 109.77(2) . . . . ?
C6 Ru2 Ru4 Pt1 100.7(3) . . . . ?
C5 Ru2 Ru4 Pt1 -178.8(2) . . . . ?
C7 Ru2 Ru4 Pt1 -94.6(2) . . . . ?
C0 Ru2 Ru4 Pt1 0.6(2) . . . . ?
Pt2 Ru2 Ru4 Pt1 0.002(17) . . . . ?
Ru3 Ru2 Ru4 Pt1 56.854(18) . . . . ?
Ru1 Ru2 Ru4 Pt1 -52.920(16) . . . . ?
C4 Ru1 Ru4 C12 168.3(10) . . . . ?
C3 Ru1 Ru4 C12 -77.8(3) . . . . ?
C2 Ru1 Ru4 C12 15.7(3) . . . . ?
C0 Ru1 Ru4 C12 105.7(3) . . . . ?
Pt1 Ru1 Ru4 C12 51.3(2) . . . . ?
Pt2 Ru1 Ru4 C12 110.4(2) . . . . ?
Ru2 Ru1 Ru4 C12 158.8(2) . . . . ?
C4 Ru1 Ru4 C11 -16.1(11) . . . . ?
C3 Ru1 Ru4 C11 97.9(7) . . . . ?
C2 Ru1 Ru4 C11 -168.6(7) . . . . ?
C0 Ru1 Ru4 C11 -78.7(7) . . . . ?
Pt1 Ru1 Ru4 C11 -133.1(6) . . . . ?
Pt2 Ru1 Ru4 C11 -73.9(6) . . . . ?
Ru2 Ru1 Ru4 C11 -25.5(6) . . . . ?
C4 Ru1 Ru4 C13 -100.7(10) . . . . ?
C3 Ru1 Ru4 C13 13.2(3) . . . . ?
C2 Ru1 Ru4 C13 106.7(3) . . . . ?
C0 Ru1 Ru4 C13 -163.4(3) . . . . ?
Pt1 Ru1 Ru4 C13 142.2(2) . . . . ?
Pt2 Ru1 Ru4 C13 -158.6(2) . . . . ?
Ru2 Ru1 Ru4 C13 -110.2(2) . . . . ?
C4 Ru1 Ru4 C0 62.6(10) . . . . ?
C3 Ru1 Ru4 C0 176.6(3) . . . . ?
C2 Ru1 Ru4 C0 -90.0(3) . . . . ?
Pt1 Ru1 Ru4 C0 -54.4(2) . . . . ?
Pt2 Ru1 Ru4 C0 4.7(2) . . . . ?
Ru2 Ru1 Ru4 C0 53.2(2) . . . . ?
C4 Ru1 Ru4 Ru3 64.9(9) . . . . ?
C3 Ru1 Ru4 Ru3 178.8(2) . . . . ?
C2 Ru1 Ru4 Ru3 -87.71(19) . . . . ?
C0 Ru1 Ru4 Ru3 2.3(2) . . . . ?
Pt1 Ru1 Ru4 Ru3 -52.145(16) . . . . ?
Pt2 Ru1 Ru4 Ru3 6.988(18) . . . . ?
Ru2 Ru1 Ru4 Ru3 55.412(19) . . . . ?
C4 Ru1 Ru4 Ru2 9.5(9) . . . . ?
C3 Ru1 Ru4 Ru2 123.4(2) . . . . ?
C2 Ru1 Ru4 Ru2 -143.12(19) . . . . ?
C0 Ru1 Ru4 Ru2 -53.2(2) . . . . ?
Pt1 Ru1 Ru4 Ru2 -107.557(18) . . . . ?
Pt2 Ru1 Ru4 Ru2 -48.424(16) . . . . ?
C4 Ru1 Ru4 Pt1 117.0(9) . . . . ?
C3 Ru1 Ru4 Pt1 -129.0(2) . . . . ?
C2 Ru1 Ru4 Pt1 -35.57(18) . . . . ?
C0 Ru1 Ru4 Pt1 54.4(2) . . . . ?
Pt2 Ru1 Ru4 Pt1 59.133(13) . . . . ?
Ru2 Ru1 Ru4 Pt1 107.557(18) . . . . ?
C1 Pt1 Ru4 C12 11.1(4) . . . . ?
C0 Pt1 Ru4 C12 173.5(3) . . . . ?
C2 Pt1 Ru4 C12 -95.7(3) . . . . ?
Ru1 Pt1 Ru4 C12 -129.0(2) . . . . ?
Ru3 Pt1 Ru4 C12 116.5(2) . . . . ?
Pt2 Pt1 Ru4 C12 174.0(2) . . . . ?
C1 Pt1 Ru4 C11 -63.0(4) . . . . ?
C0 Pt1 Ru4 C11 99.4(4) . . . . ?
C2 Pt1 Ru4 C11 -169.7(3) . . . . ?
Ru1 Pt1 Ru4 C11 157.0(3) . . . . ?
Ru3 Pt1 Ru4 C11 42.4(3) . . . . ?
Pt2 Pt1 Ru4 C11 100.0(3) . . . . ?
C1 Pt1 Ru4 C13 90.9(4) . . . . ?
C0 Pt1 Ru4 C13 -106.7(3) . . . . ?
C2 Pt1 Ru4 C13 -15.9(3) . . . . ?
Ru1 Pt1 Ru4 C13 -49.1(2) . . . . ?
Ru3 Pt1 Ru4 C13 -163.7(2) . . . . ?
Pt2 Pt1 Ru4 C13 -106.1(2) . . . . ?
C1 Pt1 Ru4 C0 -162.4(4) . . . . ?
C2 Pt1 Ru4 C0 90.9(3) . . . . ?
Ru1 Pt1 Ru4 C0 57.6(2) . . . . ?
Ru3 Pt1 Ru4 C0 -57.0(2) . . . . ?
Pt2 Pt1 Ru4 C0 0.6(2) . . . . ?
C1 Pt1 Ru4 Ru3 -105.4(3) . . . . ?
C0 Pt1 Ru4 Ru3 57.0(2) . . . . ?
C2 Pt1 Ru4 Ru3 147.82(16) . . . . ?
Ru1 Pt1 Ru4 Ru3 114.554(19) . . . . ?
Pt2 Pt1 Ru4 Ru3 57.545(15) . . . . ?
C1 Pt1 Ru4 Ru2 -163.0(3) . . . . ?
C0 Pt1 Ru4 Ru2 -0.6(2) . . . . ?
C2 Pt1 Ru4 Ru2 90.27(16) . . . . ?
Ru1 Pt1 Ru4 Ru2 57.007(17) . . . . ?
Ru3 Pt1 Ru4 Ru2 -57.547(18) . . . . ?
Pt2 Pt1 Ru4 Ru2 -0.02(16) . . . . ?
C1 Pt1 Ru4 Ru1 140.0(3) . . . . ?
C0 Pt1 Ru4 Ru1 -57.6(2) . . . . ?
C2 Pt1 Ru4 Ru1 33.26(16) . . . . ?
Ru3 Pt1 Ru4 Ru1 -114.554(19) . . . . ?
Pt2 Pt1 Ru4 Ru1 -57.009(14) . . . . ?
C6 Ru2 C0 Pt2 57.4(4) . . . . ?
C5 Ru2 C0 Pt2 -178.5(2) . . . . ?
C7 Ru2 C0 Pt2 -66.6(3) . . . . ?
Ru4 Ru2 C0 Pt2 -179.2(3) . . . . ?
Ru3 Ru2 C0 Pt2 95.4(2) . . . . ?
Ru1 Ru2 C0 Pt2 -91.0(2) . . . . ?
C6 Ru2 C0 Ru1 148.5(3) . . . . ?
C5 Ru2 C0 Ru1 -87.5(3) . . . . ?
C7 Ru2 C0 Ru1 24.5(3) . . . . ?
Pt2 Ru2 C0 Ru1 91.0(2) . . . . ?
Ru4 Ru2 C0 Ru1 -88.2(2) . . . . ?
Ru3 Ru2 C0 Ru1 -173.5(3) . . . . ?
C6 Ru2 C0 Ru3 -38.0(4) . . . . ?
C5 Ru2 C0 Ru3 86.1(3) . . . . ?
C7 Ru2 C0 Ru3 -162.0(2) . . . . ?
Pt2 Ru2 C0 Ru3 -95.4(2) . . . . ?
Ru4 Ru2 C0 Ru3 85.3(2) . . . . ?
Ru1 Ru2 C0 Ru3 173.5(3) . . . . ?
C6 Ru2 C0 Ru4 -123.3(3) . . . . ?
C5 Ru2 C0 Ru4 0.7(4) . . . . ?
C7 Ru2 C0 Ru4 112.7(2) . . . . ?
Pt2 Ru2 C0 Ru4 179.2(3) . . . . ?
Ru3 Ru2 C0 Ru4 -85.3(2) . . . . ?
Ru1 Ru2 C0 Ru4 88.2(2) . . . . ?
C1 Pt1 C0 Pt2 -84.0(14) . . . . ?
C2 Pt1 C0 Pt2 87.5(3) . . . . ?
Ru1 Pt1 C0 Pt2 91.0(3) . . . . ?
Ru3 Pt1 C0 Pt2 -95.5(3) . . . . ?
Ru4 Pt1 C0 Pt2 179.1(4) . . . . ?
C1 Pt1 C0 Ru1 -175.0(13) . . . . ?
C2 Pt1 C0 Ru1 -3.5(2) . . . . ?
Ru3 Pt1 C0 Ru1 173.5(3) . . . . ?
Ru4 Pt1 C0 Ru1 88.1(2) . . . . ?
Pt2 Pt1 C0 Ru1 -91.0(3) . . . . ?
C1 Pt1 C0 Ru3 11.5(15) . . . . ?
C2 Pt1 C0 Ru3 -177.0(2) . . . . ?
Ru1 Pt1 C0 Ru3 -173.5(3) . . . . ?
Ru4 Pt1 C0 Ru3 -85.4(2) . . . . ?
Pt2 Pt1 C0 Ru3 95.5(3) . . . . ?
C1 Pt1 C0 Ru4 96.9(14) . . . . ?
C2 Pt1 C0 Ru4 -91.6(2) . . . . ?
Ru1 Pt1 C0 Ru4 -88.1(2) . . . . ?
Ru3 Pt1 C0 Ru4 85.4(2) . . . . ?
Pt2 Pt1 C0 Ru4 -179.1(4) . . . . ?
C14 Pt2 C0 Ru2 -45.6(5) . . . . ?
C15 Pt2 C0 Ru2 17.4(5) . . . . ?
C18 Pt2 C0 Ru2 147.3(3) . . . . ?
C19 Pt2 C0 Ru2 -169.4(2) . . . . ?
Ru1 Pt2 C0 Ru2 92.7(2) . . . . ?
Pt1 Pt2 C0 Ru2 179.2(3) . . . . ?
Ru3 Pt2 C0 Ru2 -89.6(2) . . . . ?
C14 Pt2 C0 Pt1 135.2(3) . . . . ?
C15 Pt2 C0 Pt1 -161.8(3) . . . . ?
C18 Pt2 C0 Pt1 -31.8(4) . . . . ?
C19 Pt2 C0 Pt1 11.4(4) . . . . ?
Ru2 Pt2 C0 Pt1 -179.2(3) . . . . ?
Ru1 Pt2 C0 Pt1 -86.5(2) . . . . ?
Ru3 Pt2 C0 Pt1 91.2(3) . . . . ?
C14 Pt2 C0 Ru1 -138.3(3) . . . . ?
C15 Pt2 C0 Ru1 -75.3(4) . . . . ?
C18 Pt2 C0 Ru1 54.6(4) . . . . ?
C19 Pt2 C0 Ru1 97.8(3) . . . . ?
Ru2 Pt2 C0 Ru1 -92.7(2) . . . . ?
Pt1 Pt2 C0 Ru1 86.5(2) . . . . ?
Ru3 Pt2 C0 Ru1 177.7(3) . . . . ?
C14 Pt2 C0 Ru3 44.0(5) . . . . ?
C15 Pt2 C0 Ru3 107.0(4) . . . . ?
C18 Pt2 C0 Ru3 -123.1(3) . . . . ?
C19 Pt2 C0 Ru3 -79.8(3) . . . . ?
Ru2 Pt2 C0 Ru3 89.6(2) . . . . ?
Ru1 Pt2 C0 Ru3 -177.7(3) . . . . ?
Pt1 Pt2 C0 Ru3 -91.2(3) . . . . ?
C4 Ru1 C0 Ru2 -77.5(4) . . . . ?
C3 Ru1 C0 Ru2 82.6(4) . . . . ?
C2 Ru1 C0 Ru2 -175.7(2) . . . . ?
Pt1 Ru1 C0 Ru2 -179.4(3) . . . . ?
Ru4 Ru1 C0 Ru2 88.2(2) . . . . ?
Pt2 Ru1 C0 Ru2 -85.0(2) . . . . ?
C4 Ru1 C0 Pt1 101.9(3) . . . . ?
C3 Ru1 C0 Pt1 -98.0(4) . . . . ?
C2 Ru1 C0 Pt1 3.7(3) . . . . ?
Ru4 Ru1 C0 Pt1 -92.5(2) . . . . ?
Pt2 Ru1 C0 Pt1 94.3(2) . . . . ?
Ru2 Ru1 C0 Pt1 179.4(3) . . . . ?
C4 Ru1 C0 Pt2 7.6(4) . . . . ?
C3 Ru1 C0 Pt2 167.7(3) . . . . ?
C2 Ru1 C0 Pt2 -90.6(2) . . . . ?
Pt1 Ru1 C0 Pt2 -94.3(2) . . . . ?
Ru4 Ru1 C0 Pt2 173.2(3) . . . . ?
Ru2 Ru1 C0 Pt2 85.0(2) . . . . ?
C4 Ru1 C0 Ru4 -165.6(3) . . . . ?
C3 Ru1 C0 Ru4 -5.5(5) . . . . ?
C2 Ru1 C0 Ru4 96.1(2) . . . . ?
Pt1 Ru1 C0 Ru4 92.5(2) . . . . ?
Pt2 Ru1 C0 Ru4 -173.2(3) . . . . ?
Ru2 Ru1 C0 Ru4 -88.2(2) . . . . ?
C10 Ru3 C0 Ru2 -169.1(3) . . . . ?
C8 Ru3 C0 Ru2 82.0(3) . . . . ?
C9 Ru3 C0 Ru2 -41.9(5) . . . . ?
Ru4 Ru3 C0 Ru2 -88.3(2) . . . . ?
Pt1 Ru3 C0 Ru2 179.5(3) . . . . ?
Pt2 Ru3 C0 Ru2 85.0(2) . . . . ?
C10 Ru3 C0 Pt1 11.5(4) . . . . ?
C8 Ru3 C0 Pt1 -97.5(3) . . . . ?
C9 Ru3 C0 Pt1 138.6(4) . . . . ?
Ru4 Ru3 C0 Pt1 92.3(2) . . . . ?
Ru2 Ru3 C0 Pt1 -179.5(3) . . . . ?
Pt2 Ru3 C0 Pt1 -94.5(3) . . . . ?
C10 Ru3 C0 Pt2 106.0(3) . . . . ?
C8 Ru3 C0 Pt2 -3.0(3) . . . . ?
C9 Ru3 C0 Pt2 -126.9(4) . . . . ?
Ru4 Ru3 C0 Pt2 -173.2(3) . . . . ?
Ru2 Ru3 C0 Pt2 -85.0(2) . . . . ?
Pt1 Ru3 C0 Pt2 94.5(3) . . . . ?
C10 Ru3 C0 Ru4 -80.8(3) . . . . ?
C8 Ru3 C0 Ru4 170.2(3) . . . . ?
C9 Ru3 C0 Ru4 46.3(4) . . . . ?
Ru2 Ru3 C0 Ru4 88.3(2) . . . . ?
Pt1 Ru3 C0 Ru4 -92.3(2) . . . . ?
Pt2 Ru3 C0 Ru4 173.2(3) . . . . ?
C12 Ru4 C0 Ru2 174.0(3) . . . . ?
C11 Ru4 C0 Ru2 60.0(4) . . . . ?
C13 Ru4 C0 Ru2 -72.2(3) . . . . ?
Ru3 Ru4 C0 Ru2 90.2(2) . . . . ?
Ru1 Ru4 C0 Ru2 -92.9(2) . . . . ?
Pt1 Ru4 C0 Ru2 -179.2(3) . . . . ?
C12 Ru4 C0 Pt1 -6.8(3) . . . . ?
C11 Ru4 C0 Pt1 -120.9(3) . . . . ?
C13 Ru4 C0 Pt1 107.0(3) . . . . ?
Ru3 Ru4 C0 Pt1 -90.6(2) . . . . ?
Ru2 Ru4 C0 Pt1 179.2(3) . . . . ?
Ru1 Ru4 C0 Pt1 86.3(2) . . . . ?
C12 Ru4 C0 Ru1 -93.1(3) . . . . ?
C11 Ru4 C0 Ru1 152.8(3) . . . . ?
C13 Ru4 C0 Ru1 20.7(4) . . . . ?
Ru3 Ru4 C0 Ru1 -176.9(3) . . . . ?
Ru2 Ru4 C0 Ru1 92.9(2) . . . . ?
Pt1 Ru4 C0 Ru1 -86.3(2) . . . . ?
C12 Ru4 C0 Ru3 83.8(3) . . . . ?
C11 Ru4 C0 Ru3 -30.3(4) . . . . ?
C13 Ru4 C0 Ru3 -162.4(3) . . . . ?
Ru2 Ru4 C0 Ru3 -90.2(2) . . . . ?
Ru1 Ru4 C0 Ru3 176.9(3) . . . . ?
Pt1 Ru4 C0 Ru3 90.6(2) . . . . ?
C4 Ru1 C2 O2 47.7(9) . . . . ?
C3 Ru1 C2 O2 -42.4(9) . . . . ?
C0 Ru1 C2 O2 174.7(9) . . . . ?
Pt1 Ru1 C2 O2 178.3(10) . . . . ?
Ru4 Ru1 C2 O2 -138.3(9) . . . . ?
Pt2 Ru1 C2 O2 130.2(9) . . . . ?
Ru2 Ru1 C2 O2 170.2(7) . . . . ?
C4 Ru1 C2 Pt1 -130.6(2) . . . . ?
C3 Ru1 C2 Pt1 139.3(3) . . . . ?
C0 Ru1 C2 Pt1 -3.5(2) . . . . ?
Ru4 Ru1 C2 Pt1 43.45(18) . . . . ?
Pt2 Ru1 C2 Pt1 -48.06(17) . . . . ?
Ru2 Ru1 C2 Pt1 -8.1(4) . . . . ?
C1 Pt1 C2 O2 3.1(8) . . . . ?
C0 Pt1 C2 O2 -175.0(7) . . . . ?
Ru1 Pt1 C2 O2 -178.6(9) . . . . ?
Ru3 Pt1 C2 O2 -178.2(5) . . . . ?
Ru4 Pt1 C2 O2 140.2(7) . . . . ?
Pt2 Pt1 C2 O2 -132.2(7) . . . . ?
C1 Pt1 C2 Ru1 -178.3(3) . . . . ?
C0 Pt1 C2 Ru1 3.5(2) . . . . ?
Ru3 Pt1 C2 Ru1 0.4(4) . . . . ?
Ru4 Pt1 C2 Ru1 -41.24(17) . . . . ?
Pt2 Pt1 C2 Ru1 46.39(17) . . . . ?
C0 Pt2 C14 C15 112.4(5) . . . . ?
C18 Pt2 C14 C15 -77.6(5) . . . . ?
C19 Pt2 C14 C15 -112.2(5) . . . . ?
Ru2 Pt2 C14 C15 79.6(4) . . . . ?
Ru1 Pt2 C14 C15 22.0(7) . . . . ?
Pt1 Pt2 C14 C15 -162.6(4) . . . . ?
Ru3 Pt2 C14 C15 142.0(4) . . . . ?
C0 Pt2 C14 C21 -128.6(5) . . . . ?
C15 Pt2 C14 C21 119.0(8) . . . . ?
C18 Pt2 C14 C21 41.4(6) . . . . ?
C19 Pt2 C14 C21 6.8(5) . . . . ?
Ru2 Pt2 C14 C21 -161.4(5) . . . . ?
Ru1 Pt2 C14 C21 141.0(4) . . . . ?
Pt1 Pt2 C14 C21 -43.6(8) . . . . ?
Ru3 Pt2 C14 C21 -99.0(5) . . . . ?
C21 C14 C15 C16 -4.0(9) . . . . ?
Pt2 C14 C15 C16 103.0(6) . . . . ?
C21 C14 C15 Pt2 -107.0(5) . . . . ?
C0 Pt2 C15 C14 -119.6(5) . . . . ?
C18 Pt2 C15 C14 97.7(5) . . . . ?
C19 Pt2 C15 C14 66.1(5) . . . . ?
Ru2 Pt2 C15 C14 -106.9(4) . . . . ?
Ru1 Pt2 C15 C14 -168.8(4) . . . . ?
Pt1 Pt2 C15 C14 138.6(7) . . . . ?
Ru3 Pt2 C15 C14 -55.0(5) . . . . ?
C0 Pt2 C15 C16 119.4(5) . . . . ?
C14 Pt2 C15 C16 -121.0(7) . . . . ?
C18 Pt2 C15 C16 -23.3(5) . . . . ?
C19 Pt2 C15 C16 -54.9(5) . . . . ?
Ru2 Pt2 C15 C16 132.1(5) . . . . ?
Ru1 Pt2 C15 C16 70.2(5) . . . . ?
Pt1 Pt2 C15 C16 17.6(12) . . . . ?
Ru3 Pt2 C15 C16 -176.0(4) . . . . ?
C14 C15 C16 C17 -44.8(9) . . . . ?
Pt2 C15 C16 C17 36.4(7) . . . . ?
C15 C16 C17 C18 -31.1(9) . . . . ?
C16 C17 C18 C19 94.1(9) . . . . ?
C16 C17 C18 Pt2 10.3(8) . . . . ?
C0 Pt2 C18 C19 95.2(4) . . . . ?
C14 Pt2 C18 C19 -77.2(4) . . . . ?
C15 Pt2 C18 C19 -113.9(4) . . . . ?
Ru2 Pt2 C18 C19 165.8(3) . . . . ?
Ru1 Pt2 C18 C19 130.3(4) . . . . ?
Pt1 Pt2 C18 C19 74.2(4) . . . . ?
Ru3 Pt2 C18 C19 36.4(5) . . . . ?
C0 Pt2 C18 C17 -143.9(5) . . . . ?
C14 Pt2 C18 C17 43.6(5) . . . . ?
C15 Pt2 C18 C17 6.9(5) . . . . ?
C19 Pt2 C18 C17 120.9(7) . . . . ?
Ru2 Pt2 C18 C17 -73.4(6) . . . . ?
Ru1 Pt2 C18 C17 -108.8(5) . . . . ?
Pt1 Pt2 C18 C17 -164.9(5) . . . . ?
Ru3 Pt2 C18 C17 157.2(4) . . . . ?
C17 C18 C19 C20 -4.9(11) . . . . ?
Pt2 C18 C19 C20 99.5(7) . . . . ?
C17 C18 C19 Pt2 -104.4(7) . . . . ?
C0 Pt2 C19 C18 -111.2(4) . . . . ?
C14 Pt2 C19 C18 98.5(4) . . . . ?
C15 Pt2 C19 C18 64.5(4) . . . . ?
Ru2 Pt2 C19 C18 -150.8(6) . . . . ?
Ru1 Pt2 C19 C18 -59.2(4) . . . . ?
Pt1 Pt2 C19 C18 -103.5(4) . . . . ?
Ru3 Pt2 C19 C18 -155.6(3) . . . . ?
C0 Pt2 C19 C20 126.6(5) . . . . ?
C14 Pt2 C19 C20 -23.7(5) . . . . ?
C15 Pt2 C19 C20 -57.7(5) . . . . ?
C18 Pt2 C19 C20 -122.2(7) . . . . ?
Ru2 Pt2 C19 C20 87.0(9) . . . . ?
Ru1 Pt2 C19 C20 178.6(4) . . . . ?
Pt1 Pt2 C19 C20 134.4(5) . . . . ?
Ru3 Pt2 C19 C20 82.2(5) . . . . ?
C18 C19 C20 C21 -42.8(10) . . . . ?
Pt2 C19 C20 C21 37.0(8) . . . . ?
C15 C14 C21 C20 94.7(8) . . . . ?
Pt2 C14 C21 C20 11.6(8) . . . . ?
C19 C20 C21 C14 -33.3(9) . . . . ?
